data_7011375
loop_
_publ_author_name
'Michael I. Bruce'
'Natasha N. Zaitseva'
'Brian W. Skelton'
'Allan H. White'

_publ_section_title
;
 Some reactions of allenylidene-ruthenium cluster carbonyls with
 alkynes
;
_journal_issue 8
_journal_name_full 'J. Chem. Soc., Dalton Trans.'
_journal_page_first 1678
_journal_page_last 1686
_journal_paper_doi 10.1039/b111088h
_journal_year 2002
_chemical_formula_sum 'C40 H36 O10 Ru3 Si2'
_chemical_formula_weight 1036.1
_space_group_IT_number 2
_symmetry_cell_setting triclinic
_symmetry_space_group_name_Hall '-P 1'
_symmetry_space_group_name_H-M 'P -1'
_audit_creation_date 01-08-27
_audit_creation_method Xtal3.6
_cell_angle_alpha 85.469(3)
_cell_angle_beta 89.050(3)
_cell_angle_gamma 77.973(3)
_cell_formula_units_Z 2
_cell_length_a 10.1882(8)
_cell_length_b 13.1780(10)
_cell_length_c 16.074(2)
_cell_measurement_reflns_used 8192
_cell_measurement_temperature 150
_cell_measurement_theta_max 20.1
_cell_measurement_theta_min 2.1
_cell_volume 2104.1(3)
_computing_cell_refinement 'Siemens SAINT (Siemens, 1995)'
_computing_data_collection 'Siemens SMART (Siemens, 1995)'
_computing_data_reduction 'xtal ADDREF SORTRF'
_computing_molecular_graphics xtal
_computing_publication_material 'xtal BONDLA CIFIO'
_computing_structure_refinement 'xtal CRYLSQ'
_computing_structure_solution xtal
_diffrn_ambient_temperature 150
_diffrn_measurement_device_type
;
Bruker SMART CCD diffractometer
;
_diffrn_measurement_method '\w scans'
_diffrn_radiation_detector 'CCD area detector'
_diffrn_radiation_monochromator graphite
_diffrn_radiation_source 'sealed tube'
_diffrn_radiation_type 'Mo K\a'
_diffrn_radiation_wavelength .71073
_diffrn_reflns_av_R_equivalents .045
_diffrn_reflns_av_sigmaI/netI .095
_diffrn_reflns_limit_h_max 13
_diffrn_reflns_limit_h_min -11
_diffrn_reflns_limit_k_max 22
_diffrn_reflns_limit_k_min -22
_diffrn_reflns_limit_l_max 27
_diffrn_reflns_limit_l_min 0
_diffrn_reflns_number 44024
_diffrn_reflns_theta_max 37.55
_diffrn_reflns_theta_min 1.58
_diffrn_standards_decay_% 0
_exptl_absorpt_coefficient_mu 1.174
_exptl_absorpt_correction_T_max .89
_exptl_absorpt_correction_T_min .86
_exptl_absorpt_correction_type multi-scan
_exptl_absorpt_process_details
;
SADABS; Sheldrick, 1996
;
_exptl_crystal_colour orange
_exptl_crystal_density_diffrn 1.635
_exptl_crystal_description prism
_exptl_crystal_F_000 1032
_exptl_crystal_size_max .15
_exptl_crystal_size_mid .1
_exptl_crystal_size_min .04
_refine_diff_density_max 2.034
_refine_diff_density_min -.946
_refine_ls_goodness_of_fit_all 1.064
_refine_ls_goodness_of_fit_ref 1.173
_refine_ls_hydrogen_treatment refall
_refine_ls_matrix_type full
_refine_ls_number_constraints 0
_refine_ls_number_parameters 640
_refine_ls_number_reflns 9853
_refine_ls_number_restraints 0
_refine_ls_R_factor_all .069
_refine_ls_R_factor_gt .039
_refine_ls_shift/su_max .01
_refine_ls_shift/su_mean .001
_refine_ls_structure_factor_coef F
_refine_ls_weighting_scheme calc
_refine_ls_wR_factor_all .043
_refine_ls_wR_factor_ref .039
_reflns_d_resolution_high .583
_reflns_d_resolution_low 12.817
_reflns_Friedel_coverage 0
_reflns_limit_h_max 13
_reflns_limit_h_min 0
_reflns_limit_k_max 22
_reflns_limit_k_min -21
_reflns_limit_l_max 27
_reflns_limit_l_min -27
_reflns_number_gt 9853
_reflns_number_total 14196
_reflns_threshold_expression 'F    > 4.00 sig(F   )'
_cod_data_source_file b111088h.txt
_cod_data_source_block br789
_cod_original_sg_symbol_Hall -p_1
_cod_original_sg_symbol_H-M P_-1
_cod_database_code 7011375

loop_
_symmetry_equiv_pos_as_xyz
+x,+y,+z
-x,-y,-z

loop_
_atom_site_label
_atom_site_fract_x
_atom_site_fract_y
_atom_site_fract_z
_atom_site_U_iso_or_equiv
_atom_site_adp_type
_atom_site_calc_flag
_atom_site_calc_attached_atom
_atom_site_occupancy
_atom_site_disorder_assembly
_atom_site_disorder_group
Ru1 .33498(3) .95615(2) .860800(10) .01973(16) Uani ? ? 1.00000 ? ?
Ru2 .06783(3) .95634(2) .813070(10) .01825(15) Uani ? ? 1.00000 ? ?
Ru3 .18145(3) 1.02959(2) .667350(10) .01816(15) Uani ? ? 1.00000 ? ?
O0 .3598(2) 1.01006(17) .73696(13) .0223(14) Uani ? ? 1.00000 ? ?
C11 .2795(4) 1.0982(3) .8864(2) .029(2) Uani ? ? 1.00000 ? ?
O11 .2509(3) 1.1831(2) .90027(17) .042(2) Uani ? ? 1.00000 ? ?
C12 .5261(4) .9310(3) .8849(2) .029(2) Uani ? ? 1.00000 ? ?
O12 .6362(3) .9125(2) .90261(18) .043(2) Uani ? ? 1.00000 ? ?
C13 .2973(4) .9149(3) .97228(19) .026(2) Uani ? ? 1.00000 ? ?
O13 .2737(3) .89676(19) 1.04128(14) .0338(17) Uani ? ? 1.00000 ? ?
C21 -.0108(4) 1.1020(3) .8195(2) .029(2) Uani ? ? 1.00000 ? ?
O21 -.0562(3) 1.1874(2) .82610(16) .040(2) Uani ? ? 1.00000 ? ?
C22 .0147(4) .9091(3) .92270(19) .024(2) Uani ? ? 1.00000 ? ?
O22 -.0267(3) .8832(2) .98513(15) .0358(18) Uani ? ? 1.00000 ? ?
C23 -.0873(4) .9223(3) .7672(2) .025(2) Uani ? ? 1.00000 ? ?
O23 -.1776(3) .8982(2) .73965(17) .038(2) Uani ? ? 1.00000 ? ?
C31 .1464(3) 1.1812(3) .67251(19) .024(2) Uani ? ? 1.00000 ? ?
O31 .1264(3) 1.26792(19) .67977(17) .0395(19) Uani ? ? 1.00000 ? ?
C32 .0217(4) 1.0311(2) .61145(19) .024(2) Uani ? ? 1.00000 ? ?
O32 -.0763(3) 1.0297(2) .57843(15) .0320(17) Uani ? ? 1.00000 ? ?
C33 .2850(4) 1.0247(3) .5656(2) .025(2) Uani ? ? 1.00000 ? ?
O33 .3414(3) 1.0226(2) .50456(15) .039(2) Uani ? ? 1.00000 ? ?
C1 .3547(3) .7772(2) .82657(17) .0203(19) Uani ? ? 1.00000 ? ?
C111 .3553(3) .7178(2) .91008(17) .0203(19) Uani ? ? 1.00000 ? ?
C112 .4757(4) .6815(3) .9540(2) .026(2) Uani ? ? 1.00000 ? ?
C113 .4762(4) .6270(3) 1.0314(2) .032(2) Uani ? ? 1.00000 ? ?
C114 .3590(5) .6079(3) 1.0663(2) .035(3) Uani ? ? 1.00000 ? ?
C115 .2411(5) .6404(3) 1.0230(2) .030(2) Uani ? ? 1.00000 ? ?
C116 .2387(4) .6938(3) .9445(2) .025(2) Uani ? ? 1.00000 ? ?
C121 .4560(3) .7279(2) .76352(18) .022(2) Uani ? ? 1.00000 ? ?
C122 .4723(4) .6217(3) .7562(2) .029(2) Uani ? ? 1.00000 ? ?
C123 .5508(4) .5744(3) .6927(3) .037(3) Uani ? ? 1.00000 ? ?
C124 .6147(5) .6340(3) .6369(2) .039(3) Uani ? ? 1.00000 ? ?
C125 .6014(5) .7377(4) .6450(2) .040(3) Uani ? ? 1.00000 ? ?
C126 .5215(4) .7856(3) .7077(2) .031(2) Uani ? ? 1.00000 ? ?
C2 .2432(3) .8478(2) .79313(17) .0181(18) Uani ? ? 1.00000 ? ?
C3 .1937(3) .8774(2) .71114(17) .0177(18) Uani ? ? 1.00000 ? ?
C4 .1601(3) .7902(2) .66584(17) .0180(18) Uani ? ? 1.00000 ? ?
C5 .1779(3) .7822(2) .58295(18) .022(2) Uani ? ? 1.00000 ? ?
Si5 .14251(11) .67276(7) .52462(5) .0251(6) Uani ? ? 1.00000 ? ?
C501 -.0411(5) .6768(4) .5302(3) .039(3) Uani ? ? 1.00000 ? ?
C502 .1963(5) .6912(3) .4139(2) .036(3) Uani ? ? 1.00000 ? ?
C503 .2387(6) .5445(3) .5689(3) .041(3) Uani ? ? 1.00000 ? ?
C6 .1112(3) .7111(2) .71671(18) .021(2) Uani ? ? 1.00000 ? ?
C7 .0664(4) .6463(2) .75896(19) .024(2) Uani ? ? 1.00000 ? ?
Si7 -.01052(11) .55069(7) .81994(6) .0259(6) Uani ? ? 1.00000 ? ?
C701 -.0882(5) .4784(3) .7468(3) .041(3) Uani ? ? 1.00000 ? ?
C702 -.1397(7) .6259(4) .8862(3) .052(4) Uani ? ? 1.00000 ? ?
C703 .1215(6) .4584(4) .8805(3) .050(4) Uani ? ? 1.00000 ? ?
C01 .4386(5) 1.2728(4) .6277(4) .052(4) Uani ? ? 1.00000 ? ?
C02 .4441(6) 1.3010(4) .7080(4) .066(5) Uani ? ? 1.00000 ? ?
C03 .5297(6) 1.2364(4) .7660(3) .056(4) Uani ? ? 1.00000 ? ?
C04 .6087(5) 1.1448(3) .7426(3) .041(3) Uani ? ? 1.00000 ? ?
C05 .6014(4) 1.1181(3) .6616(2) .035(3) Uani ? ? 1.00000 ? ?
C06 .5166(4) 1.1824(3) .6050(3) .039(3) Uani ? ? 1.00000 ? ?
H0 .396(4) 1.056(3) .733(2) .026(10) Uiso ? ? 1.00000 ? ?
H112 .554(4) .695(3) .933(2) .021(10) Uiso ? ? 1.00000 ? ?
H113 .554(4) .600(3) 1.058(2) .030(10) Uiso ? ? 1.00000 ? ?
H114 .360(4) .571(3) 1.116(3) .042(12) Uiso ? ? 1.00000 ? ?
H115 .157(4) .632(3) 1.043(2) .033(11) Uiso ? ? 1.00000 ? ?
H116 .161(4) .715(3) .916(2) .022(9) Uiso ? ? 1.00000 ? ?
H122 .430(4) .583(3) .794(2) .027(10) Uiso ? ? 1.00000 ? ?
H123 .554(5) .506(4) .687(3) .061(15) Uiso ? ? 1.00000 ? ?
H124 .658(4) .608(3) .596(3) .036(11) Uiso ? ? 1.00000 ? ?
H125 .648(4) .773(3) .612(3) .048(13) Uiso ? ? 1.00000 ? ?
H126 .513(4) .853(3) .708(2) .032(10) Uiso ? ? 1.00000 ? ?
H5 .198(3) .841(3) .555(2) .022(9) Uiso ? ? 1.00000 ? ?
H501a -.063(5) .634(4) .504(3) .074(17) Uiso ? ? 1.00000 ? ?
H501b -.069(5) .662(4) .585(3) .056(14) Uiso ? ? 1.00000 ? ?
H501c -.090(4) .746(3) .514(2) .029(10) Uiso ? ? 1.00000 ? ?
H502a .181(5) .634(4) .386(3) .062(14) Uiso ? ? 1.00000 ? ?
H502b .152(5) .752(4) .393(3) .063(16) Uiso ? ? 1.00000 ? ?
H502c .295(6) .691(4) .412(3) .077(18) Uiso ? ? 1.00000 ? ?
H503a .211(5) .495(4) .544(3) .077(17) Uiso ? ? 1.00000 ? ?
H503b .334(5) .543(4) .565(3) .067(17) Uiso ? ? 1.00000 ? ?
H503c .219(5) .529(4) .626(3) .057(14) Uiso ? ? 1.00000 ? ?
H701a -.127(4) .424(3) .774(2) .038(11) Uiso ? ? 1.00000 ? ?
H701b -.163(5) .521(4) .717(3) .063(15) Uiso ? ? 1.00000 ? ?
H701c -.020(5) .453(4) .705(3) .060(15) Uiso ? ? 1.00000 ? ?
H702a -.189(5) .586(4) .917(3) .078(17) Uiso ? ? 1.00000 ? ?
H702b -.101(5) .673(4) .920(3) .070(16) Uiso ? ? 1.00000 ? ?
H702c -.203(6) .667(5) .858(4) .10(3) Uiso ? ? 1.00000 ? ?
H703a .082(5) .410(4) .909(3) .068(16) Uiso ? ? 1.00000 ? ?
H703b .179(5) .422(4) .845(3) .070(19) Uiso ? ? 1.00000 ? ?
H703c .170(5) .488(4) .912(3) .072(17) Uiso ? ? 1.00000 ? ?
H01 .387(4) 1.321(4) .590(3) .050(13) Uiso ? ? 1.00000 ? ?
H02 .391(5) 1.361(4) .714(3) .061(16) Uiso ? ? 1.00000 ? ?
H03 .529(5) 1.248(4) .821(3) .071(16) Uiso ? ? 1.00000 ? ?
H04 .670(4) 1.097(3) .783(3) .049(13) Uiso ? ? 1.00000 ? ?
H05 .652(4) 1.056(3) .647(3) .046(13) Uiso ? ? 1.00000 ? ?
H06 .516(4) 1.163(3) .551(2) .033(10) Uiso ? ? 1.00000 ? ?

loop_
_atom_site_aniso_label
_atom_site_aniso_U_11
_atom_site_aniso_U_22
_atom_site_aniso_U_33
_atom_site_aniso_U_12
_atom_site_aniso_U_13
_atom_site_aniso_U_23
Ru1 .02440(18) .02146(11) .01576(10) -.00922(11) -.00002(10) -.00433(8)
Ru2 .02002(18) .01982(11) .01544(10) -.00474(10) .00390(10) -.00387(8)
Ru3 .02170(18) .01869(11) .01508(10) -.00636(10) .00200(10) -.00207(8)
O0 .0255(16) .0251(11) .0196(9) -.0125(10) .0012(9) -.0032(8)
C11 .039(3) .0286(16) .0226(14) -.0128(16) .0014(15) -.0041(12)
O11 .057(2) .0285(13) .0435(15) -.0099(13) .0087(14) -.0112(12)
C12 .034(3) .0298(16) .0251(15) -.0132(16) -.0025(16) -.0052(13)
O12 .033(2) .0563(18) .0444(16) -.0165(14) -.0087(14) -.0059(14)
C13 .034(2) .0252(15) .0221(14) -.0097(15) -.0023(14) -.0068(12)
O13 .0502(19) .0363(13) .0184(10) -.0163(12) .0034(11) -.0047(9)
C21 .034(3) .0288(16) .0228(15) -.0064(16) .0061(15) -.0013(12)
O21 .047(2) .0284(13) .0397(15) .0022(13) .0125(13) -.0057(11)
C22 .027(2) .0251(15) .0222(14) -.0049(14) .0039(14) -.0073(12)
O22 .043(2) .0389(14) .0262(12) -.0099(13) .0148(12) -.0028(11)
C23 .019(2) .0327(17) .0233(14) -.0063(15) .0106(14) -.0049(12)
O23 .0262(18) .0483(16) .0433(15) -.0126(13) -.0031(13) -.0053(13)
C31 .024(2) .0258(15) .0223(14) -.0058(14) .0015(14) -.0019(12)
O31 .046(2) .0251(12) .0481(16) -.0069(12) .0012(14) -.0066(11)
C32 .026(2) .0239(14) .0213(13) -.0043(14) .0036(14) -.0022(11)
O32 .0234(17) .0419(15) .0299(12) -.0048(12) -.0017(11) -.0038(11)
C33 .025(2) .0278(15) .0246(15) -.0113(14) .0020(15) -.0045(12)
O33 .044(2) .0543(17) .0262(12) -.0228(14) .0142(13) -.0140(12)
C1 .024(2) .0213(13) .0180(12) -.0080(13) .0008(13) -.0045(10)
C111 .025(2) .0198(13) .0166(12) -.0059(13) .0026(13) -.0033(10)
C112 .025(3) .0274(16) .0234(14) -.0031(15) -.0022(15) -.0033(12)
C113 .035(3) .0313(17) .0245(15) .0026(17) -.0080(17) -.0011(13)
C114 .052(3) .0319(18) .0207(15) -.0071(18) -.0030(17) .0024(13)
C115 .041(3) .0284(17) .0238(15) -.0132(17) .0038(16) .0003(13)
C116 .030(2) .0237(15) .0220(14) -.0084(15) -.0013(15) -.0013(11)
C121 .018(2) .0280(15) .0192(13) -.0027(14) -.0007(13) -.0049(11)
C122 .025(2) .0332(18) .0305(17) -.0063(16) .0040(16) -.0075(14)
C123 .031(3) .039(2) .040(2) -.0020(18) .0031(18) -.0181(17)
C124 .033(3) .050(2) .0285(18) .007(2) .0067(19) -.0125(17)
C125 .033(3) .050(2) .0309(19) .002(2) .0167(19) .0013(17)
C126 .030(3) .0319(18) .0308(17) -.0031(17) .0093(17) -.0015(14)
C2 .020(2) .0202(13) .0160(11) -.0092(12) .0048(12) -.0043(10)
C3 .020(2) .0172(12) .0173(12) -.0055(12) .0027(12) -.0035(10)
C4 .018(2) .0190(13) .0177(12) -.0046(12) .0024(12) -.0036(10)
C5 .025(2) .0222(14) .0192(13) -.0080(14) .0006(13) -.0034(11)
Si5 .0301(7) .0281(4) .0209(4) -.0118(4) .0015(4) -.0096(3)
C501 .038(3) .054(3) .0310(19) -.022(2) -.0003(19) -.0082(18)
C502 .042(3) .042(2) .0276(17) -.018(2) .0054(18) -.0140(16)
C503 .052(4) .031(2) .040(2) -.005(2) -.002(2) -.0136(17)
C6 .020(2) .0239(14) .0197(13) -.0048(13) -.0012(13) -.0070(11)
C7 .027(2) .0236(14) .0213(13) -.0075(14) .0009(14) -.0036(11)
Si7 .0315(7) .0227(4) .0256(4) -.0108(4) -.0003(4) .0002(3)
C701 .044(3) .036(2) .049(2) -.018(2) -.012(2) -.0038(18)
C702 .064(4) .042(2) .052(3) -.016(3) .028(3) -.003(2)
C703 .061(4) .038(2) .053(3) -.018(2) -.024(3) .012(2)
C01 .038(3) .043(3) .074(3) -.007(2) -.002(3) .004(2)
C02 .049(4) .042(3) .109(5) -.010(3) .031(3) -.028(3)
C03 .060(4) .069(3) .050(3) -.030(3) .020(3) -.029(3)
C04 .043(3) .049(2) .038(2) -.023(2) .002(2) -.0068(18)
C05 .033(3) .038(2) .037(2) -.0141(19) .0090(18) -.0071(16)
C06 .035(3) .043(2) .041(2) -.016(2) .0009(19) -.0027(17)

loop_
_atom_type_symbol
_atom_type_description
_atom_type_oxidation_number
_atom_type_number_in_cell
_atom_type_scat_dispersion_real
_atom_type_scat_dispersion_imag
_atom_type_scat_source
C ? 0 80 .002 .002 'Int Tables Vol IV Tables 2.2B and 2.3.1'
H ? 0 72 0 0 'Int Tables Vol IV Tables 2.2B and 2.3.1'
O ? 0 20 .008 .006 'Int Tables Vol IV Tables 2.2B and 2.3.1'
Ru ? 0 6 -1.42 .836 'Int Tables Vol IV Tables 2.2B and 2.3.1'
Si ? 0 4 .072 .071 'Int Tables Vol IV Tables 2.2B and 2.3.1'

loop_
_diffrn_attenuator_code
_diffrn_attenuator_scale
? ?

loop_
_geom_angle_atom_site_label_1
_geom_angle_atom_site_label_2
_geom_angle_atom_site_label_3
_geom_angle_site_symmetry_1
_geom_angle_site_symmetry_2
_geom_angle_site_symmetry_3
_geom_angle
_geom_angle_publ_flag
Ru2 Ru1 Ru3 . . . 51.155(7) ?
Ru2 Ru1 O0 . . . 85.33(7) ?
Ru2 Ru1 C11 . . . 89.57(12) ?
Ru2 Ru1 C12 . . . 169.37(11) ?
Ru2 Ru1 C13 . . . 90.69(12) ?
Ru2 Ru1 C1 . . . 78.54(8) ?
Ru2 Ru1 C2 . . . 46.60(8) ?
Ru3 Ru1 O0 . . . 34.19(7) ?
Ru3 Ru1 C11 . . . 87.57(10) ?
Ru3 Ru1 C12 . . . 126.96(10) ?
Ru3 Ru1 C13 . . . 141.67(11) ?
Ru3 Ru1 C1 . . . 86.85(7) ?
Ru3 Ru1 C2 . . . 58.09(7) ?
O0 Ru1 C11 . . . 88.11(11) ?
O0 Ru1 C12 . . . 93.30(12) ?
O0 Ru1 C13 . . . 174.95(12) ?
O0 Ru1 C1 . . . 93.30(9) ?
O0 Ru1 C2 . . . 78.92(10) ?
C11 Ru1 C12 . . . 100.93(16) ?
C11 Ru1 C13 . . . 88.75(14) ?
C11 Ru1 C1 . . . 167.86(15) ?
C11 Ru1 C2 . . . 134.72(14) ?
C12 Ru1 C13 . . . 91.18(15) ?
C12 Ru1 C1 . . . 91.03(13) ?
C12 Ru1 C2 . . . 122.79(13) ?
C13 Ru1 C1 . . . 88.94(12) ?
C13 Ru1 C2 . . . 100.58(14) ?
C1 Ru1 C2 . . . 34.54(10) ?
Ru1 Ru2 Ru3 . . . 76.370(11) ?
Ru1 Ru2 C21 . . . 99.50(12) ?
Ru1 Ru2 C22 . . . 94.57(11) ?
Ru1 Ru2 C23 . . . 164.01(10) ?
Ru1 Ru2 C2 . . . 50.83(9) ?
Ru1 Ru2 C3 . . . 76.19(9) ?
Ru3 Ru2 C21 . . . 82.82(10) ?
Ru3 Ru2 C22 . . . 170.75(11) ?
Ru3 Ru2 C23 . . . 99.63(10) ?
Ru3 Ru2 C2 . . . 73.81(8) ?
Ru3 Ru2 C3 . . . 46.57(7) ?
C21 Ru2 C22 . . . 97.02(13) ?
C21 Ru2 C23 . . . 95.29(16) ?
C21 Ru2 C2 . . . 145.46(16) ?
C21 Ru2 C3 . . . 129.15(12) ?
C22 Ru2 C23 . . . 89.60(15) ?
C22 Ru2 C2 . . . 102.08(12) ?
C22 Ru2 C3 . . . 133.66(11) ?
C23 Ru2 C2 . . . 113.19(14) ?
C23 Ru2 C3 . . . 89.77(13) ?
C2 Ru2 C3 . . . 37.91(10) ?
Ru1 Ru3 Ru2 . . . 52.474(10) ?
Ru1 Ru3 O0 . . . 33.84(6) ?
Ru1 Ru3 C31 . . . 98.78(9) ?
Ru1 Ru3 C32 . . . 141.11(10) ?
Ru1 Ru3 C33 . . . 121.28(10) ?
Ru1 Ru3 C3 . . . 64.05(9) ?
Ru2 Ru3 O0 . . . 86.30(6) ?
Ru2 Ru3 C31 . . . 104.64(9) ?
Ru2 Ru3 C32 . . . 88.80(10) ?
Ru2 Ru3 C33 . . . 158.33(10) ?
Ru2 Ru3 C3 . . . 52.72(8) ?
O0 Ru3 C31 . . . 91.71(12) ?
O0 Ru3 C32 . . . 173.10(11) ?
O0 Ru3 C33 . . . 89.72(12) ?
O0 Ru3 C3 . . . 82.08(11) ?
C31 Ru3 C32 . . . 94.24(14) ?
C31 Ru3 C33 . . . 96.76(14) ?
C31 Ru3 C3 . . . 156.67(12) ?
C32 Ru3 C33 . . . 93.05(15) ?
C32 Ru3 C3 . . . 91.08(13) ?
C33 Ru3 C3 . . . 105.64(13) ?
Ru1 O0 Ru3 . . . 111.97(11) ?
Ru1 O0 H0 . . . 112(3) ?
Ru3 O0 H0 . . . 116(3) ?
Ru1 C11 O11 . . . 177.5(4) ?
Ru1 C12 O12 . . . 176.1(3) ?
Ru1 C13 O13 . . . 175.3(3) ?
Ru2 C21 O21 . . . 177.7(3) ?
Ru2 C22 O22 . . . 174.6(3) ?
Ru2 C23 O23 . . . 177.5(3) ?
Ru3 C31 O31 . . . 176.5(3) ?
Ru3 C32 O32 . . . 178.2(3) ?
Ru3 C33 O33 . . . 177.6(3) ?
Ru1 C1 C111 . . . 103.67(19) ?
Ru1 C1 C121 . . . 122.2(2) ?
Ru1 C1 C2 . . . 64.44(17) ?
C111 C1 C121 . . . 116.0(2) ?
C111 C1 C2 . . . 123.8(3) ?
C121 C1 C2 . . . 115.6(2) ?
C1 C111 C112 . . . 120.3(3) ?
C1 C111 C116 . . . 121.3(3) ?
C112 C111 C116 . . . 118.3(3) ?
C111 C112 C113 . . . 120.3(4) ?
C111 C112 H112 . . . 121(2) ?
C113 C112 H112 . . . 119(2) ?
C112 C113 C114 . . . 120.6(4) ?
C112 C113 H113 . . . 121(2) ?
C114 C113 H113 . . . 118(2) ?
C113 C114 C115 . . . 119.6(3) ?
C113 C114 H114 . . . 120(3) ?
C115 C114 H114 . . . 120(3) ?
C114 C115 C116 . . . 120.6(4) ?
C114 C115 H115 . . . 125(2) ?
C116 C115 H115 . . . 114(2) ?
C111 C116 C115 . . . 120.4(3) ?
C111 C116 H116 . . . 119(2) ?
C115 C116 H116 . . . 121(2) ?
C1 C121 C122 . . . 118.0(3) ?
C1 C121 C126 . . . 122.7(3) ?
C122 C121 C126 . . . 118.9(3) ?
C121 C122 C123 . . . 120.6(4) ?
C121 C122 H122 . . . 119(2) ?
C123 C122 H122 . . . 120(2) ?
C122 C123 C124 . . . 119.4(4) ?
C122 C123 H123 . . . 119(3) ?
C124 C123 H123 . . . 122(3) ?
C123 C124 C125 . . . 120.1(4) ?
C123 C124 H124 . . . 121(3) ?
C125 C124 H124 . . . 119(3) ?
C124 C125 C126 . . . 120.7(4) ?
C124 C125 H125 . . . 119(3) ?
C126 C125 H125 . . . 120(3) ?
C121 C126 C125 . . . 120.2(4) ?
C121 C126 H126 . . . 123(2) ?
C125 C126 H126 . . . 116(2) ?
Ru1 C2 Ru2 . . . 82.57(10) ?
Ru1 C2 C1 . . . 81.0(2) ?
Ru1 C2 C3 . . . 120.0(2) ?
Ru2 C2 C1 . . . 148.6(2) ?
Ru2 C2 C3 . . . 77.49(17) ?
C1 C2 C3 . . . 133.9(3) ?
Ru2 C3 Ru3 . . . 80.71(10) ?
Ru2 C3 C2 . . . 64.61(16) ?
Ru2 C3 C4 . . . 124.5(2) ?
Ru3 C3 C2 . . . 117.2(2) ?
Ru3 C3 C4 . . . 128.1(2) ?
C2 C3 C4 . . . 114.6(2) ?
C3 C4 C5 . . . 123.5(3) ?
C3 C4 C6 . . . 116.1(2) ?
C5 C4 C6 . . . 120.4(3) ?
C4 C5 Si5 . . . 124.9(3) ?
C4 C5 H5 . . . 113(2) ?
Si5 C5 H5 . . . 122(2) ?
C5 Si5 C501 . . . 108.1(2) ?
C5 Si5 C502 . . . 108.7(2) ?
C5 Si5 C503 . . . 111.38(19) ?
C501 Si5 C502 . . . 110.4(2) ?
C501 Si5 C503 . . . 110.6(2) ?
C502 Si5 C503 . . . 107.7(2) ?
Si5 C501 H501a . . . 113(4) ?
Si5 C501 H501b . . . 112(3) ?
Si5 C501 H501c . . . 110(2) ?
H501a C501 H501b . . . 104(5) ?
H501a C501 H501c . . . 112(4) ?
H501b C501 H501c . . . 105(3) ?
Si5 C502 H502a . . . 108(3) ?
Si5 C502 H502b . . . 108(3) ?
Si5 C502 H502c . . . 110(3) ?
H502a C502 H502b . . . 114(4) ?
H502a C502 H502c . . . 108(4) ?
H502b C502 H502c . . . 109(5) ?
Si5 C503 H503a . . . 108(3) ?
Si5 C503 H503b . . . 110(3) ?
Si5 C503 H503c . . . 113(3) ?
H503a C503 H503b . . . 115(4) ?
H503a C503 H503c . . . 103(5) ?
H503b C503 H503c . . . 107(4) ?
C4 C6 C7 . . . 178.1(3) ?
C6 C7 Si7 . . . 176.8(3) ?
C7 Si7 C701 . . . 108.49(19) ?
C7 Si7 C702 . . . 106.2(2) ?
C7 Si7 C703 . . . 108.9(2) ?
C701 Si7 C702 . . . 110.8(3) ?
C701 Si7 C703 . . . 109.0(2) ?
C702 Si7 C703 . . . 113.3(2) ?
Si7 C701 H701a . . . 113(2) ?
Si7 C701 H701b . . . 114(3) ?
Si7 C701 H701c . . . 108(3) ?
H701a C701 H701b . . . 102(4) ?
H701a C701 H701c . . . 113(4) ?
H701b C701 H701c . . . 107(4) ?
Si7 C702 H702a . . . 114(3) ?
Si7 C702 H702b . . . 111(3) ?
Si7 C702 H702c . . . 113(4) ?
H702a C702 H702b . . . 113(5) ?
H702a C702 H702c . . . 100(6) ?
H702b C702 H702c . . . 105(5) ?
Si7 C703 H703a . . . 108(3) ?
Si7 C703 H703b . . . 110(3) ?
Si7 C703 H703c . . . 115(3) ?
H703a C703 H703b . . . 105(5) ?
H703a C703 H703c . . . 113(5) ?
H703b C703 H703c . . . 106(5) ?
C02 C01 C06 . . . 120.0(5) ?
C02 C01 H01 . . . 117(3) ?
C06 C01 H01 . . . 123(3) ?
C01 C02 C03 . . . 119.8(5) ?
C01 C02 H02 . . . 110(3) ?
C03 C02 H02 . . . 130(3) ?
C02 C03 C04 . . . 119.9(5) ?
C02 C03 H03 . . . 123(3) ?
C04 C03 H03 . . . 117(3) ?
C03 C04 C05 . . . 119.3(4) ?
C03 C04 H04 . . . 121(3) ?
C05 C04 H04 . . . 119(3) ?
C04 C05 C06 . . . 120.3(4) ?
C04 C05 H05 . . . 119(3) ?
C06 C05 H05 . . . 121(3) ?
C01 C06 C05 . . . 120.7(4) ?
C01 C06 H06 . . . 121(2) ?
C05 C06 H06 . . . 118(2) ?

loop_
_geom_bond_atom_site_label_1
_geom_bond_atom_site_label_2
_geom_bond_site_symmetry_1
_geom_bond_site_symmetry_2
_geom_bond_distance
_geom_bond_publ_flag
Ru1 Ru2 . . 2.8396(5) ?
Ru1 Ru3 . . 3.4796(5) ?
Ru1 O0 . . 2.089(2) ?
Ru1 C11 . . 1.915(3) ?
Ru1 C12 . . 1.946(4) ?
Ru1 C13 . . 1.888(3) ?
Ru1 C1 . . 2.431(3) ?
Ru1 C2 . . 2.220(3) ?
Ru2 Ru3 . . 2.7886(4) ?
Ru2 C21 . . 1.930(3) ?
Ru2 C22 . . 1.929(3) ?
Ru2 C23 . . 1.905(4) ?
Ru2 C2 . . 2.081(3) ?
Ru2 C3 . . 2.248(3) ?
Ru3 O0 . . 2.108(2) ?
Ru3 C31 . . 1.963(3) ?
Ru3 C32 . . 1.868(4) ?
Ru3 C33 . . 1.929(3) ?
Ru3 C3 . . 2.052(3) ?
O0 H0 . . .77(4) ?
C11 O11 . . 1.134(4) ?
C12 O12 . . 1.134(5) ?
C13 O13 . . 1.148(4) ?
C21 O21 . . 1.136(4) ?
C22 O22 . . 1.137(4) ?
C23 O23 . . 1.141(5) ?
C31 O31 . . 1.134(4) ?
C32 O32 . . 1.143(5) ?
C33 O33 . . 1.128(4) ?
C1 C111 . . 1.499(4) ?
C1 C121 . . 1.518(4) ?
C1 C2 . . 1.395(4) ?
C111 C112 . . 1.400(5) ?
C111 C116 . . 1.387(5) ?
C112 C113 . . 1.387(5) ?
C112 H112 . . .91(4) ?
C113 C114 . . 1.372(6) ?
C113 H113 . . .90(4) ?
C114 C115 . . 1.370(6) ?
C114 H114 . . .89(4) ?
C115 C116 . . 1.393(4) ?
C115 H115 . . .93(4) ?
C116 H116 . . .91(3) ?
C121 C122 . . 1.388(5) ?
C121 C126 . . 1.384(5) ?
C122 C123 . . 1.392(5) ?
C122 H122 . . .92(4) ?
C123 C124 . . 1.388(6) ?
C123 H123 . . .91(5) ?
C124 C125 . . 1.361(7) ?
C124 H124 . . .84(4) ?
C125 C126 . . 1.391(6) ?
C125 H125 . . .88(5) ?
C126 H126 . . .88(4) ?
C2 C3 . . 1.415(4) ?
C3 C4 . . 1.507(4) ?
C4 C5 . . 1.351(4) ?
C4 C6 . . 1.439(4) ?
C5 Si5 . . 1.879(4) ?
C5 H5 . . .93(4) ?
Si5 C501 . . 1.861(5) ?
Si5 C502 . . 1.866(4) ?
Si5 C503 . . 1.862(4) ?
C501 H501a . . .80(6) ?
C501 H501b . . .94(5) ?
C501 H501c . . .96(4) ?
C502 H502a . . .96(5) ?
C502 H502b . . .88(5) ?
C502 H502c . . 1.00(6) ?
C503 H503a . . .89(6) ?
C503 H503b . . .97(6) ?
C503 H503c . . .95(5) ?
C6 C7 . . 1.209(5) ?
C7 Si7 . . 1.831(4) ?
Si7 C701 . . 1.854(5) ?
Si7 C702 . . 1.851(6) ?
Si7 C703 . . 1.846(5) ?
C701 H701a . . .97(4) ?
C701 H701b . . .96(5) ?
C701 H701c . . .99(5) ?
C702 H702a . . .92(6) ?
C702 H702b . . 1.00(6) ?
C702 H702c . . .86(6) ?
C703 H703a . . .91(6) ?
C703 H703b . . .90(5) ?
C703 H703c . . .88(6) ?
C01 C02 . . 1.376(9) ?
C01 C06 . . 1.360(6) ?
C01 H01 . . .92(4) ?
C02 C03 . . 1.395(8) ?
C02 H02 . . .88(5) ?
C03 C04 . . 1.380(7) ?
C03 H03 . . .91(5) ?
C04 C05 . . 1.381(6) ?
C04 H04 . . 1.00(4) ?
C05 C06 . . 1.375(5) ?
C05 H05 . . .92(4) ?
C06 H06 . . .93(4) ?
